data_7228164
loop_
_publ_author_name
'H\"ubscher, J\"org'
'Seichter, Wilhelm'
'Weber, Edwin'

_publ_section_title
;
 Intermolecular contacts in the crystal structures of specifically varied
 halogen and protonic group substituted azines
;
_journal_name_full CrystEngComm
_journal_paper_doi 10.1039/C7CE00548B
_journal_year 2017
_chemical_formula_moiety 'C4 H2 Cl I N2'
_chemical_formula_sum 'C4 H2 Cl I N2'
_chemical_formula_weight 240.43
_chemical_name_systematic
;
 ?
;
_space_group_crystal_system orthorhombic
_space_group_IT_number 62
_space_group_name_Hall '-P 2ac 2n'
_space_group_name_H-M_alt 'P n m a'
_symmetry_space_group_name_Hall '-P 2ac 2n'
_symmetry_space_group_name_H-M 'P n m a'
_atom_sites_solution_hydrogens geom
_audit_creation_method SHELXL-2013
_audit_update_record
;
2017-03-16 deposited with the CCDC.
2017-05-02 downloaded from the CCDC.
;
_cell_angle_alpha 90
_cell_angle_beta 90
_cell_angle_gamma 90
_cell_formula_units_Z 4
_cell_length_a 14.8774(3)
_cell_length_b 6.7419(2)
_cell_length_c 6.1893(1)
_cell_measurement_reflns_used 7333
_cell_measurement_temperature 153(2)
_cell_measurement_theta_max 37.90
_cell_measurement_theta_min 2.74
_cell_volume 620.80(2)
_computing_cell_refinement 'SAINT-NT (Sheldrick, 2008)'
_computing_data_collection 'Kappa APEX 2 (Bruker-AXS)'
_computing_data_reduction SAINT
_computing_molecular_graphics 'ORTEP-3 (Farrugia)'
_computing_publication_material SHELXTL
_computing_structure_refinement 'SHELXL-97 (Sheldrick, 1997)'
_computing_structure_solution 'SHELXS-97 (Sheldrick, 1990)'
_diffrn_ambient_temperature 153(2)
_diffrn_measured_fraction_theta_full 0.995
_diffrn_measured_fraction_theta_max 0.998
_diffrn_measurement_device_type 'CCD area detector'
_diffrn_measurement_method 'phi and omega scans'
_diffrn_radiation_type MoK\a
_diffrn_radiation_wavelength 0.71073
_diffrn_reflns_av_R_equivalents 0.0209
_diffrn_reflns_av_unetI/netI 0.0123
_diffrn_reflns_Laue_measured_fraction_full 0.995
_diffrn_reflns_Laue_measured_fraction_max 0.998
_diffrn_reflns_limit_h_max 18
_diffrn_reflns_limit_h_min -23
_diffrn_reflns_limit_k_max 10
_diffrn_reflns_limit_k_min -10
_diffrn_reflns_limit_l_max 9
_diffrn_reflns_limit_l_min -8
_diffrn_reflns_number 10081
_diffrn_reflns_point_group_measured_fraction_full 0.995
_diffrn_reflns_point_group_measured_fraction_max 0.998
_diffrn_reflns_theta_full 25.242
_diffrn_reflns_theta_max 34.099
_diffrn_reflns_theta_min 2.738
_exptl_absorpt_coefficient_mu 5.473
_exptl_absorpt_correction_T_max 0.3196
_exptl_absorpt_correction_T_min 0.1706
_exptl_absorpt_correction_type multi-scan
_exptl_absorpt_process_details 'SADABS (Sheldrick, 2008)'
_exptl_crystal_colour colourless
_exptl_crystal_density_diffrn 2.572
_exptl_crystal_description column
_exptl_crystal_F_000 440
_exptl_crystal_size_max 0.500
_exptl_crystal_size_mid 0.400
_exptl_crystal_size_min 0.270
_refine_diff_density_max 0.836
_refine_diff_density_min -1.702
_refine_diff_density_rms 0.146
_refine_ls_extinction_method none
_refine_ls_goodness_of_fit_ref 1.152
_refine_ls_hydrogen_treatment constr
_refine_ls_matrix_type full
_refine_ls_number_parameters 49
_refine_ls_number_reflns 1366
_refine_ls_number_restraints 0
_refine_ls_restrained_S_all 1.152
_refine_ls_R_factor_all 0.0234
_refine_ls_R_factor_gt 0.0188
_refine_ls_shift/su_max 0.001
_refine_ls_shift/su_mean 0.000
_refine_ls_structure_factor_coef Fsqd
_refine_ls_weighting_details 'w=1/[\s^2^(Fo^2^)+(0.0199P)^2^+0.5996P] where P=(Fo^2^+2Fc^2^)/3'
_refine_ls_weighting_scheme calc
_refine_ls_wR_factor_gt 0.0463
_refine_ls_wR_factor_ref 0.0488
_reflns_Friedel_coverage 0.000
_reflns_number_gt 1201
_reflns_number_total 1366
_reflns_threshold_expression 'I > 2\s(I)'
_cod_data_source_file c7ce00548b2.cif
_cod_data_source_block koepp1pnma2
_cod_database_code 7228164
_shelx_space_group_comment
;
The symmetry employed for this shelxl refinement is uniquely defined
by the following loop, which should always be used as a source of
symmetry information in preference to the above space-group names.
They are only intended as comments.
;
_shelx_estimated_absorpt_t_min 0.171
_shelx_estimated_absorpt_t_max 0.320
_shelxl_version_number 2013-4

loop_
_space_group_symop_operation_xyz
'x, y, z'
'-x+1/2, -y, z+1/2'
'-x, y+1/2, -z'
'x+1/2, -y+1/2, -z+1/2'
'-x, -y, -z'
'x-1/2, y, -z-1/2'
'x, -y-1/2, z'
'-x-1/2, y-1/2, z-1/2'

loop_
_atom_site_label
_atom_site_type_symbol
_atom_site_fract_x
_atom_site_fract_y
_atom_site_fract_z
_atom_site_U_iso_or_equiv
_atom_site_adp_type
_atom_site_occupancy
_atom_site_site_symmetry_order
_atom_site_calc_flag
_atom_site_refinement_flags_posn
_atom_site_refinement_flags_adp
_atom_site_refinement_flags_occupancy
I1 I 0.24948(2) 0.2500 0.71401(2) 0.01983(5) Uani 1 2 d S T P
Cl1 Cl -0.10376(4) 0.2500 1.31580(10) 0.02534(12) Uani 1 2 d S T P
N1 N -0.02605(13) 0.2500 0.9400(3) 0.0206(4) Uani 1 2 d S T P
N2 N 0.06760(13) 0.2500 1.2527(3) 0.0193(4) Uani 1 2 d S T P
C1 C 0.13337(14) 0.2500 0.9019(3) 0.0163(4) Uani 1 2 d S T P
C2 C 0.04773(16) 0.2500 0.8140(4) 0.0199(4) Uani 1 2 d S T P
H2 H 0.0410 0.2500 0.6646 0.024 Uiso 1 2 calc R U P
C3 C -0.01007(14) 0.2500 1.1489(4) 0.0174(4) Uani 1 2 d S T P
C4 C 0.14025(14) 0.2500 1.1250(4) 0.0184(4) Uani 1 2 d S T P
H4 H 0.1970 0.2500 1.1881 0.022 Uiso 1 2 calc R U P

loop_
_atom_site_aniso_label
_atom_site_aniso_U_11
_atom_site_aniso_U_22
_atom_site_aniso_U_33
_atom_site_aniso_U_23
_atom_site_aniso_U_13
_atom_site_aniso_U_12
I1 0.01839(8) 0.02463(9) 0.01648(8) 0.000 0.00410(4) 0.000
Cl1 0.0166(2) 0.0344(3) 0.0251(3) 0.000 0.00590(19) 0.000
N1 0.0184(8) 0.0258(10) 0.0175(9) 0.000 -0.0024(7) 0.000
N2 0.0163(8) 0.0270(10) 0.0145(7) 0.000 0.0011(7) 0.000
C1 0.0165(8) 0.0182(10) 0.0140(8) 0.000 0.0011(7) 0.000
C2 0.0201(9) 0.0262(11) 0.0136(9) 0.000 -0.0029(7) 0.000
C3 0.0157(8) 0.0181(10) 0.0183(10) 0.000 0.0015(7) 0.000
C4 0.0151(8) 0.0254(11) 0.0147(9) 0.000 -0.0012(7) 0.000

loop_
_atom_type_symbol
_atom_type_description
_atom_type_scat_dispersion_real
_atom_type_scat_dispersion_imag
_atom_type_scat_source
C C 0.0033 0.0016 'International Tables Vol C Tables 4.2.6.8 and 6.1.1.4'
H H 0.0000 0.0000 'International Tables Vol C Tables 4.2.6.8 and 6.1.1.4'
N N 0.0061 0.0033 'International Tables Vol C Tables 4.2.6.8 and 6.1.1.4'
Cl Cl 0.1484 0.1585 'International Tables Vol C Tables 4.2.6.8 and 6.1.1.4'
I I -0.4742 1.8119 'International Tables Vol C Tables 4.2.6.8 and 6.1.1.4'

loop_
_geom_angle_atom_site_label_1
_geom_angle_atom_site_label_2
_geom_angle_atom_site_label_3
_geom_angle
C3 N1 C2 114.98(19)
C3 N2 C4 114.8(2)
C4 C1 C2 117.4(2)
C4 C1 I1 119.70(16)
C2 C1 I1 122.92(16)
N1 C2 C1 121.5(2)
N1 C2 H2 119.3
C1 C2 H2 119.3
N1 C3 N2 129.5(2)
N1 C3 Cl1 116.12(16)
N2 C3 Cl1 114.41(17)
N2 C4 C1 121.9(2)
N2 C4 H4 119.0
C1 C4 H4 119.0

loop_
_geom_bond_atom_site_label_1
_geom_bond_atom_site_label_2
_geom_bond_distance
I1 C1 2.082(2)
Cl1 C3 1.735(2)
N1 C3 1.315(3)
N1 C2 1.346(3)
N2 C3 1.322(3)
N2 C4 1.339(3)
C1 C4 1.385(3)
C1 C2 1.386(3)
C2 H2 0.9300
C4 H4 0.9300

loop_
_geom_hbond_atom_site_label_D
_geom_hbond_atom_site_label_H
_geom_hbond_atom_site_label_A
_geom_hbond_distance_DH
_geom_hbond_distance_HA
_geom_hbond_distance_DA
_geom_hbond_angle_DHA
_geom_hbond_site_symmetry_A
C2 H2 N2 0.93 2.58 3.487(3) 165.1 1_554

loop_
_geom_torsion_atom_site_label_1
_geom_torsion_atom_site_label_2
_geom_torsion_atom_site_label_3
_geom_torsion_atom_site_label_4
_geom_torsion
C3 N1 C2 C1 0.000(1)
C4 C1 C2 N1 0.000(1)
I1 C1 C2 N1 180.000(0)
C2 N1 C3 N2 0.000(1)
C2 N1 C3 Cl1 180.000(0)
C4 N2 C3 N1 0.000(1)
C4 N2 C3 Cl1 180.000(0)
C3 N2 C4 C1 0.000(1)
C2 C1 C4 N2 0.000(1)
I1 C1 C4 N2 180.000(0)
